data_2216697
loop_
_publ_author_name
'Yip Foo Win'
'Siang Guan Teoh'
'Suchada Chantrapromma'
'Hoong-Kun Fun'
'Tengku Sifzizul Tengku-Muhammad'

_publ_section_title
;
 Dibutylbis[4-(methylamino)benzoato-\k^2^<i>O</i>,<i>O</i>']tin(IV)
;
_journal_coeditor_code NG2382
_journal_issue 12
_journal_name_full 'Acta Crystallographica Section E'
_journal_page_first m3199
_journal_page_last m3200
_journal_paper_doi 10.1107/S1600536807062411
_journal_volume 63
_journal_year 2007
_chemical_formula_iupac '[Sn (C4 H9)2 (C8 H8 N O2)2]'
_chemical_formula_moiety 'C24 H34 N2 O4 Sn'
_chemical_formula_sum 'C24 H34 N2 O4 Sn'
_chemical_formula_weight 533.22
_chemical_melting_point 427.5(5)
_chemical_name_systematic
;
Dibutylbis[4-(methylamino)benzoato-\k^2^<i>O</i>,<i>O</i>']tin(IV)
;
_space_group_IT_number 4
_symmetry_cell_setting monoclinic
_symmetry_space_group_name_Hall 'P 2yb'
_symmetry_space_group_name_H-M 'P 1 21 1'
_atom_sites_solution_hydrogens geom
_atom_sites_solution_primary direct
_atom_sites_solution_secondary difmap
_audit_creation_method SHELXL-97
_cell_angle_alpha 90.00
_cell_angle_beta 100.4820(10)
_cell_angle_gamma 90.00
_cell_formula_units_Z 8
_cell_length_a 15.4440(3)
_cell_length_b 11.7770(2)
_cell_length_c 27.2069(5)
_cell_measurement_reflns_used 41599
_cell_measurement_temperature 100.00(10)
_cell_measurement_theta_max 35.00
_cell_measurement_theta_min 0.76
_cell_volume 4865.92(15)
_computing_cell_refinement 'APEX2 (Bruker, 2005)'
_computing_data_collection 'APEX2 (Bruker, 2005)'
_computing_data_reduction 'SAINT (Bruker, 2005)'
_computing_molecular_graphics 'SHELXTL (Sheldrick, 1998)'
_computing_publication_material
;
SHELXTL (Sheldrick, 1998)  and PLATON (Spek, 2003)
;
_computing_structure_refinement 'SHELXTL (Sheldrick, 1998)'
_computing_structure_solution 'SHELXTL (Sheldrick, 1998)'
_diffrn_ambient_temperature 100.00(10)
_diffrn_detector_area_resol_mean 8.33
_diffrn_measured_fraction_theta_full 0.998
_diffrn_measured_fraction_theta_max 0.998
_diffrn_measurement_device_type
;
Bruker SMART APEXII CCD area-detector diffractometer
;
_diffrn_measurement_method '\f and \w scans'
_diffrn_radiation_monochromator graphite
_diffrn_radiation_source 'medium-focus sealed tube'
_diffrn_radiation_type MoK\a
_diffrn_radiation_wavelength 0.71073
_diffrn_reflns_av_R_equivalents 0.0305
_diffrn_reflns_av_sigmaI/netI 0.0388
_diffrn_reflns_limit_h_max 24
_diffrn_reflns_limit_h_min -24
_diffrn_reflns_limit_k_max 19
_diffrn_reflns_limit_k_min -19
_diffrn_reflns_limit_l_max 43
_diffrn_reflns_limit_l_min -43
_diffrn_reflns_number 106321
_diffrn_reflns_theta_full 35.00
_diffrn_reflns_theta_max 35.00
_diffrn_reflns_theta_min 0.76
_diffrn_standards_number 0
_exptl_absorpt_coefficient_mu 1.081
_exptl_absorpt_correction_T_max 0.7008
_exptl_absorpt_correction_T_min 0.5772
_exptl_absorpt_correction_type multi-scan
_exptl_absorpt_process_details '(SADABS; Bruker, 2005)'
_exptl_crystal_colour Colourless
_exptl_crystal_density_diffrn 1.456
_exptl_crystal_density_method 'not measured'
_exptl_crystal_description Block
_exptl_crystal_F_000 2192
_exptl_crystal_size_max 0.57
_exptl_crystal_size_mid 0.50
_exptl_crystal_size_min 0.35
_refine_diff_density_max 0.553
_refine_diff_density_min -0.775
_refine_ls_abs_structure_details 'Flack (1983), 19384 Friedel pairs'
_refine_ls_abs_structure_Flack 0.386(9)
_refine_ls_extinction_method none
_refine_ls_goodness_of_fit_ref 1.044
_refine_ls_hydrogen_treatment mixed
_refine_ls_matrix_type full
_refine_ls_number_parameters 1187
_refine_ls_number_reflns 41599
_refine_ls_number_restraints 1
_refine_ls_restrained_S_all 1.044
_refine_ls_R_factor_all 0.0355
_refine_ls_R_factor_gt 0.0293
_refine_ls_shift/su_max 0.005
_refine_ls_shift/su_mean <0.001
_refine_ls_structure_factor_coef Fsqd
_refine_ls_weighting_details 'calc w=1/[\s^2^(Fo^2^)+(0.0187P)^2^+1.5089P] where P=(Fo^2^+2Fc^2^)/3'
_refine_ls_weighting_scheme calc
_refine_ls_wR_factor_gt 0.0569
_refine_ls_wR_factor_ref 0.0603
_reflns_number_gt 37515
_reflns_number_total 41599
_reflns_threshold_expression I>2\s(I)
_cod_data_source_file ng2382.cif
_cod_data_source_block I
_cod_depositor_comments
;
The following automatic conversions were performed:
'_symmetry_cell_setting' value 'Monoclinic' changed to 'monoclinic'
according to '/home/saulius/struct/CIF-dictionaries/cif_core.dic'
dictionary named 'cif_core.dic' version 2.4.1 from 2010-06-29.

Automatic conversion script
Id: cif_fix_enum 1527 2010-12-29 10:47:43Z saulius 

The following automatic conversions were performed:

'_chemical_melting_point' value '427-428 ' was changed to '427.5(5)'
- the average value was taken and precision was estimated.

Automatic conversion script
Id: cif_fix_values 1646 2011-03-28 12:23:43Z adriana 

The following automatic conversions were performed:

'_chemical_melting_point' value '427-428 ' was changed to '427.5(5)'
- the average value was taken and precision was
estimated.

'_symmetry_cell_setting' value 'Monoclinic' changed to
'monoclinic' according to
/home/saulius/struct/CIF-dictionaries/cif_core.dic dictionary named
'cif_core.dic' version 2.4.1 from 2010-06-29.

Automatic conversion script
Id: cif_fix_values 1715 2011-07-08 13:25:40Z adriana 
;
_cod_original_sg_symbol_H-M 'P 21'
_cod_database_code 2216697
_cod_database_fobs_code 2216697

loop_
_symmetry_equiv_pos_as_xyz
'x, y, z'
'-x, y+1/2, -z'

loop_
_atom_site_type_symbol
_atom_site_label
_atom_site_fract_x
_atom_site_fract_y
_atom_site_fract_z
_atom_site_U_iso_or_equiv
_atom_site_adp_type
_atom_site_calc_flag
_atom_site_refinement_flags
_atom_site_occupancy
_atom_site_disorder_assembly
_atom_site_disorder_group
Sn Sn1A 0.732628(10) 0.544969(10) 0.057900(5) 0.01736(3) Uani d . 1 A .
N N1A 0.61588(16) 0.1306(2) -0.19094(9) 0.0326(5) Uani d . 1 . .
H H1AB 0.5711 0.0859 -0.1946 0.039 Uiso calc R 1 . .
N N2A 1.09439(16) 1.0706(2) 0.05754(9) 0.0293(5) Uani d . 1 . .
H H2AB 1.1027 1.0876 0.0280 0.035 Uiso calc R 1 . .
O O1A 0.64204(13) 0.38967(17) 0.01865(7) 0.0251(4) Uani d . 1 . .
O O2A 0.74456(11) 0.47719(15) -0.01322(6) 0.0215(3) Uani d . 1 . .
O O3A 0.83615(11) 0.64668(15) 0.03912(6) 0.0212(3) Uani d . 1 . .
O O4A 0.81181(11) 0.71292(14) 0.11119(6) 0.0201(3) Uani d . 1 . .
C C1A 0.59769(18) 0.2520(3) -0.06929(10) 0.0303(6) Uani d . 1 . .
H H1AA 0.5622 0.2443 -0.0453 0.036 Uiso calc R 1 . .
C C2A 0.58154(19) 0.1864(3) -0.11199(11) 0.0344(6) Uani d . 1 . .
H H2AA 0.5350 0.1352 -0.1164 0.041 Uiso calc R 1 . .
C C3A 0.63355(17) 0.1954(2) -0.14870(9) 0.0257(5) Uani d . 1 . .
C C4A 0.70370(16) 0.2726(2) -0.14095(9) 0.0227(4) Uani d . 1 . .
H H4AA 0.7400 0.2792 -0.1646 0.027 Uiso calc R 1 . .
C C5A 0.71934(16) 0.3392(2) -0.09807(8) 0.0210(4) Uani d . 1 . .
H H5AA 0.7656 0.3910 -0.0936 0.025 Uiso calc R 1 . .
C C6A 0.66712(16) 0.3297(2) -0.06191(8) 0.0205(4) Uani d . 1 . .
C C7A 0.68368(16) 0.4004(2) -0.01667(9) 0.0207(4) Uani d . 1 . .
C C8A 0.6677(2) 0.1329(3) -0.22946(11) 0.0370(7) Uani d . 1 . .
H H8AA 0.6434 0.0810 -0.2555 0.055 Uiso calc R 1 . .
H H8AB 0.7271 0.1109 -0.2158 0.055 Uiso calc R 1 . .
H H8AC 0.6675 0.2082 -0.2429 0.055 Uiso calc R 1 . .
C C9A 0.94627(17) 0.8284(2) 0.02603(9) 0.0203(4) Uani d . 1 . .
H H9AA 0.9277 0.7804 -0.0010 0.024 Uiso calc R 1 . .
C C10A 1.00510(19) 0.9144(3) 0.02192(10) 0.0243(5) Uani d . 1 . .
H H10A 1.0247 0.9249 -0.0081 0.029 Uiso calc R 1 . .
C C11A 1.03589(17) 0.9862(2) 0.06248(10) 0.0218(5) Uani d . 1 . .
C C12A 1.00413(16) 0.9706(2) 0.10701(9) 0.0197(4) Uani d . 1 . .
H H12A 1.0240 1.0171 0.1344 0.024 Uiso calc R 1 . .
C C13A 0.94305(16) 0.8858(2) 0.11050(9) 0.0199(5) Uani d . 1 . .
H H13A 0.9210 0.8777 0.1399 0.024 Uiso calc R 1 . .
C C14A 0.91424(15) 0.8127(2) 0.07056(8) 0.0163(4) Uani d . 1 . .
C C15A 0.85121(14) 0.7213(2) 0.07503(8) 0.0165(4) Uani d . 1 . .
C C16A 1.14278(17) 1.1324(2) 0.09923(11) 0.0331(6) Uani d . 1 . .
H H16A 1.1844 1.1817 0.0878 0.050 Uiso calc R 1 . .
H H16B 1.1735 1.0799 0.1233 0.050 Uiso calc R 1 . .
H H16C 1.1027 1.1767 0.1145 0.050 Uiso calc R 1 . .
C C17A 0.62339(17) 0.6552(2) 0.03600(10) 0.0242(5) Uani d . 1 . .
H H17A 0.6020 0.6805 0.0651 0.029 Uiso d PR 0.663(4) A 1
H H17B 0.5768 0.6145 0.0151 0.029 Uiso d PR 0.663(4) A 1
H H17I 0.6354 0.7238 0.0551 0.029 Uiso d PR 0.337(4) A 2
H H17J 0.5735 0.6201 0.0464 0.029 Uiso d PR 0.337(4) A 2
C C18A 0.6501(2) 0.7609(3) 0.00678(14) 0.0213(8) Uani d P 0.663(4) A 1
H H18A 0.6966 0.8025 0.0281 0.026 Uiso calc PR 0.663(4) A 1
H H18B 0.6726 0.7352 -0.0223 0.026 Uiso calc PR 0.663(4) A 1
C C19A 0.5725(3) 0.8386(4) -0.00959(14) 0.0237(8) Uani d P 0.663(4) A 1
H H19A 0.5478 0.8598 0.0194 0.028 Uiso calc PR 0.663(4) A 1
H H19B 0.5275 0.7976 -0.0323 0.028 Uiso calc PR 0.663(4) A 1
C C20A 0.5961(3) 0.9464(4) -0.03543(18) 0.0348(10) Uani d P 0.663(4) A 1
H H20A 0.5446 0.9928 -0.0443 0.052 Uiso calc PR 0.663(4) A 1
H H20B 0.6182 0.9263 -0.0650 0.052 Uiso calc PR 0.663(4) A 1
H H20C 0.6404 0.9877 -0.0131 0.052 Uiso calc PR 0.663(4) A 1
C C18E 0.5968(4) 0.6871(6) -0.0154(2) 0.0244(13) Uani d P 0.337(4) A 2
H H18I 0.5367 0.7149 -0.0208 0.029 Uiso calc PR 0.337(4) A 2
H H18J 0.5982 0.6208 -0.0364 0.029 Uiso calc PR 0.337(4) A 2
C C19E 0.6567(5) 0.7789(6) -0.0306(2) 0.0278(14) Uani d P 0.337(4) A 2
H H19I 0.7176 0.7557 -0.0204 0.033 Uiso calc PR 0.337(4) A 2
H H19J 0.6451 0.7862 -0.0667 0.033 Uiso calc PR 0.337(4) A 2
C C20E 0.6436(9) 0.8930(8) -0.0076(4) 0.063(3) Uani d P 0.337(4) A 2
H H20M 0.6816 0.9481 -0.0188 0.095 Uiso calc PR 0.337(4) A 2
H H20N 0.6575 0.8872 0.0282 0.095 Uiso calc PR 0.337(4) A 2
H H20O 0.5834 0.9164 -0.0176 0.095 Uiso calc PR 0.337(4) A 2
C C21A 0.80764(17) 0.4290(2) 0.10772(8) 0.0240(4) Uani d . 1 . .
H H21A 0.8527 0.4703 0.1302 0.029 Uiso calc R 1 A .
H H21B 0.7696 0.3926 0.1277 0.029 Uiso calc R 1 . .
C C22A 0.85144(17) 0.3379(2) 0.08068(9) 0.0264(5) Uani d . 1 A .
H H22A 0.8754 0.3733 0.0539 0.032 Uiso calc R 1 . .
H H22B 0.8071 0.2837 0.0657 0.032 Uiso calc R 1 . .
C C23A 0.92530(18) 0.2743(2) 0.11496(11) 0.0378(6) Uani d . 1 . .
H H23A 0.9552 0.2257 0.0946 0.045 Uiso calc R 1 A .
H H23B 0.9678 0.3291 0.1314 0.045 Uiso calc R 1 . .
C C24A 0.8941(2) 0.2024(3) 0.15450(10) 0.0459(8) Uani d . 1 A .
H H24A 0.9441 0.1759 0.1780 0.069 Uiso calc R 1 . .
H H24B 0.8615 0.1385 0.1389 0.069 Uiso calc R 1 . .
H H24C 0.8570 0.2472 0.1717 0.069 Uiso calc R 1 . .
Sn Sn1B 0.746804(9) 0.524665(10) 0.546591(5) 0.01482(3) Uani d . 1 . .
N N1B 0.60700(17) 0.1085(2) 0.29977(9) 0.0271(5) Uani d . 1 . .
H H1NC 0.5652(19) 0.062(3) 0.2985(11) 0.029(8) Uiso d . 1 . .
N N2B 1.07919(15) 1.0864(2) 0.56370(8) 0.0217(4) Uani d . 1 . .
H H1ND 1.0979(17) 1.099(2) 0.5372(10) 0.019(7) Uiso d . 1 . .
O O1B 0.65559(12) 0.36903(17) 0.50943(7) 0.0205(3) Uani d . 1 . .
O O2B 0.74945(11) 0.46310(15) 0.47291(6) 0.0187(3) Uani d . 1 . .
O O3B 0.84344(11) 0.63817(15) 0.52590(6) 0.0162(3) Uani d . 1 . .
O O4B 0.82446(11) 0.68014(14) 0.60184(6) 0.0164(3) Uani d . 1 . .
C C1B 0.60340(15) 0.2303(2) 0.42298(9) 0.0195(4) Uani d . 1 . .
H H1BA 0.5729 0.2208 0.4492 0.023 Uiso calc R 1 . .
C C2B 0.58297(17) 0.1630(2) 0.38097(9) 0.0216(5) Uani d . 1 . .
H H2BA 0.5389 0.1085 0.3791 0.026 Uiso calc R 1 . .
C C3B 0.62832(17) 0.1762(2) 0.34081(9) 0.0203(4) Uani d . 1 . .
C C4B 0.69498(16) 0.2586(2) 0.34474(9) 0.0213(4) Uani d . 1 . .
H H4BA 0.7257 0.2686 0.3187 0.026 Uiso calc R 1 . .
C C5B 0.71514(17) 0.3253(2) 0.38746(9) 0.0202(4) Uani d . 1 . .
H H5BA 0.7598 0.3790 0.3898 0.024 Uiso calc R 1 . .
C C6B 0.66974(16) 0.3128(2) 0.42658(9) 0.0175(4) Uani d . 1 . .
C C7B 0.69170(15) 0.3837(2) 0.47170(8) 0.0164(4) Uani d . 1 . .
C C8B 0.65333(19) 0.1111(3) 0.25801(10) 0.0311(6) Uani d . 1 . .
H H8BA 0.6297 0.0540 0.2342 0.047 Uiso calc R 1 . .
H H8BB 0.7148 0.0967 0.2698 0.047 Uiso calc R 1 . .
H H8BC 0.6462 0.1845 0.2424 0.047 Uiso calc R 1 . .
C C9B 0.95150(17) 0.8320(2) 0.52154(9) 0.0171(4) Uani d . 1 . .
H H9BA 0.9377 0.7879 0.4928 0.021 Uiso calc R 1 . .
C C10B 1.00553(17) 0.9246(2) 0.52179(9) 0.0183(4) Uani d . 1 . .
H H10B 1.0281 0.9421 0.4933 0.022 Uiso calc R 1 . .
C C11B 1.02739(15) 0.9938(2) 0.56474(8) 0.0149(4) Uani d . 1 . .
C C12B 0.99214(16) 0.9656(2) 0.60724(9) 0.0174(4) Uani d . 1 . .
H H12B 1.0053 1.0102 0.6358 0.021 Uiso calc R 1 . .
C C13B 0.93774(16) 0.8717(2) 0.60676(8) 0.0165(4) Uani d . 1 . .
H H13B 0.9149 0.8540 0.6352 0.020 Uiso calc R 1 . .
C C14B 0.91669(15) 0.8030(2) 0.56432(8) 0.0146(4) Uani d . 1 . .
C C15B 0.85989(14) 0.7039(2) 0.56509(8) 0.0138(4) Uani d . 1 . .
C C16B 1.11244(16) 1.1539(2) 0.60725(9) 0.0255(5) Uani d . 1 . .
H H16D 1.1502 1.2124 0.5985 0.038 Uiso calc R 1 . .
H H16E 1.1452 1.1063 0.6327 0.038 Uiso calc R 1 . .
H H16F 1.0641 1.1879 0.6196 0.038 Uiso calc R 1 . .
C C17B 0.63445(15) 0.6327(2) 0.53074(8) 0.0162(4) Uani d . 1 . .
H H17C 0.5883 0.5937 0.5080 0.019 Uiso calc R 1 . .
H H17D 0.6129 0.6468 0.5615 0.019 Uiso calc R 1 . .
C C18B 0.65272(16) 0.7465(2) 0.50767(9) 0.0174(4) Uani d . 1 . .
H H18C 0.6999 0.7850 0.5299 0.021 Uiso calc R 1 . .
H H18D 0.6723 0.7329 0.4763 0.021 Uiso calc R 1 . .
C C19B 0.57196(16) 0.8227(2) 0.49833(9) 0.0188(4) Uani d . 1 . .
H H19C 0.5536 0.8387 0.5299 0.023 Uiso calc R 1 . .
H H19D 0.5241 0.7833 0.4771 0.023 Uiso calc R 1 . .
C C20B 0.59014(18) 0.9349(2) 0.47347(10) 0.0235(5) Uani d . 1 . .
H H20D 0.5390 0.9826 0.4701 0.035 Uiso calc R 1 . .
H H20E 0.6037 0.9198 0.4410 0.035 Uiso calc R 1 . .
H H20F 0.6391 0.9726 0.4937 0.035 Uiso calc R 1 . .
C C21B 0.83380(15) 0.4081(2) 0.58966(9) 0.0192(4) Uani d . 1 . .
H H21C 0.8753 0.3824 0.5692 0.023 Uiso calc R 1 . .
H H21H 0.8673 0.4494 0.6177 0.023 Uiso calc R 1 . .
C C22B 0.79490(14) 0.30345(17) 0.61032(8) 0.0189(4) Uani d . 1 . .
H H22C 0.7595 0.2620 0.5830 0.023 Uiso calc R 1 . .
H H22D 0.7567 0.3270 0.6330 0.023 Uiso calc R 1 . .
C C23B 0.86670(15) 0.2251(2) 0.63796(8) 0.0222(4) Uani d . 1 . .
H H23C 0.9035 0.1995 0.6148 0.027 Uiso calc R 1 . .
H H23D 0.9036 0.2678 0.6643 0.027 Uiso calc R 1 . .
C C24B 0.82977(18) 0.1219(2) 0.66084(9) 0.0286(5) Uani d . 1 . .
H H24D 0.8768 0.0820 0.6817 0.043 Uiso calc R 1 . .
H H24E 0.8016 0.0725 0.6347 0.043 Uiso calc R 1 . .
H H24F 0.7876 0.1463 0.6806 0.043 Uiso calc R 1 . .
Sn Sn1C 0.748868(9) 0.726987(11) 0.203718(5) 0.01618(3) Uani d . 1 . .
N N1C 0.42110(15) 0.1625(2) 0.19635(8) 0.0220(4) Uani d . 1 . .
H H1NE 0.399(2) 0.166(3) 0.2201(11) 0.037(9) Uiso d . 1 . .
N N2C 0.88531(16) 1.1341(2) 0.45384(8) 0.0268(5) Uani d . 1 . .
H H1NF 0.912(2) 1.187(3) 0.4497(12) 0.037(9) Uiso d . 1 . .
O O1C 0.65017(11) 0.61520(14) 0.22304(6) 0.0178(3) Uani d . 1 . .
O O2C 0.66822(11) 0.56898(14) 0.14741(6) 0.0178(3) Uani d . 1 . .
O O3C 0.83795(12) 0.88120(16) 0.24196(6) 0.0207(3) Uani d . 1 . .
O O4C 0.74354(11) 0.78666(15) 0.27766(6) 0.0214(3) Uani d . 1 . .
C C1C 0.54797(16) 0.4209(2) 0.23189(8) 0.0178(4) Uani d . 1 . .
H H1CA 0.5633 0.4669 0.2599 0.021 Uiso calc R 1 . .
C C2C 0.49653(17) 0.3268(2) 0.23438(9) 0.0188(4) Uani d . 1 . .
H H2CA 0.4782 0.3095 0.2642 0.023 Uiso calc R 1 . .
C C3C 0.47103(15) 0.2559(2) 0.19256(9) 0.0175(4) Uani d . 1 . .
C C4C 0.50187(17) 0.2833(2) 0.14830(8) 0.0190(4) Uani d . 1 . .
H H4CA 0.4866 0.2375 0.1202 0.023 Uiso calc R 1 . .
C C5C 0.55423(16) 0.3769(2) 0.14622(8) 0.0166(4) Uani d . 1 . .
H H5CA 0.5745 0.3930 0.1168 0.020 Uiso calc R 1 . .
C C6C 0.57769(14) 0.44852(19) 0.18754(8) 0.0145(4) Uani d . 1 . .
C C7C 0.63436(13) 0.54798(19) 0.18478(7) 0.0146(4) Uani d . 1 . .
C C8C 0.38471(18) 0.0912(3) 0.15440(10) 0.0310(6) Uani d . 1 . .
H H8CA 0.3455 0.0367 0.1647 0.046 Uiso calc R 1 . .
H H8CB 0.4316 0.0524 0.1426 0.046 Uiso calc R 1 . .
H H8CC 0.3530 0.1374 0.1280 0.046 Uiso calc R 1 . .
C C9C 0.89113(15) 1.0156(2) 0.32983(8) 0.0198(4) Uani d . 1 . .
H H9CA 0.9223 1.0254 0.3039 0.024 Uiso calc R 1 . .
C C10C 0.91152(17) 1.0807(2) 0.37248(9) 0.0229(5) Uani d . 1 . .
H H10C 0.9568 1.1338 0.3752 0.027 Uiso calc R 1 . .
C C11C 0.86433(16) 1.0677(2) 0.41202(8) 0.0198(4) Uani d . 1 . .
C C12C 0.79663(16) 0.9871(2) 0.40725(8) 0.0203(4) Uani d . 1 . .
H H12C 0.7650 0.9770 0.4329 0.024 Uiso calc R 1 . .
C C13C 0.77690(15) 0.92229(19) 0.36388(8) 0.0177(4) Uani d . 1 . .
H H13C 0.7314 0.8696 0.3607 0.021 Uiso calc R 1 . .
C C14C 0.82366(15) 0.93458(19) 0.32534(8) 0.0172(4) Uani d . 1 . .
C C15C 0.80229(15) 0.86609(19) 0.27941(8) 0.0179(4) Uani d . 1 . .
C C16C 0.83850(19) 1.1312(3) 0.49476(9) 0.0290(5) Uani d . 1 . .
H H16G 0.8632 1.1863 0.5194 0.043 Uiso calc R 1 . .
H H16H 0.8434 1.0569 0.5095 0.043 Uiso calc R 1 . .
H H16I 0.7776 1.1485 0.4828 0.043 Uiso calc R 1 . .
C C17C 0.66119(16) 0.8437(2) 0.16031(9) 0.0224(4) Uani d . 1 . .
H H17E 0.6273 0.8019 0.1326 0.027 Uiso calc R 1 . .
H H17H 0.6201 0.8699 0.1809 0.027 Uiso calc R 1 . .
C C18C 0.69914(16) 0.94783(19) 0.13884(9) 0.0238(4) Uani d . 1 . .
H H18E 0.7354 0.9897 0.1657 0.029 Uiso calc R 1 . .
H H18F 0.7364 0.9238 0.1157 0.029 Uiso calc R 1 . .
C C19C 0.62719(17) 1.0251(2) 0.11196(9) 0.0275(5) Uani d . 1 . .
H H19E 0.5916 1.0513 0.1356 0.033 Uiso calc R 1 . .
H H19F 0.5893 0.9817 0.0863 0.033 Uiso calc R 1 . .
C C20C 0.6624(2) 1.1279(2) 0.08780(11) 0.0391(6) Uani d . 1 . .
H H20G 0.6141 1.1707 0.0697 0.059 Uiso calc R 1 . .
H H20H 0.6996 1.1028 0.0652 0.059 Uiso calc R 1 . .
H H20I 0.6959 1.1748 0.1133 0.059 Uiso calc R 1 . .
C C21C 0.85920(15) 0.6175(2) 0.22200(8) 0.0183(4) Uani d . 1 . .
H H21D 0.8825 0.6020 0.1919 0.022 Uiso calc R 1 . .
H H21E 0.9047 0.6562 0.2453 0.022 Uiso calc R 1 . .
C C22C 0.83832(16) 0.5040(2) 0.24524(9) 0.0194(4) Uani d . 1 . .
H H22E 0.8172 0.5189 0.2761 0.023 Uiso calc R 1 . .
H H22F 0.7916 0.4660 0.2225 0.023 Uiso calc R 1 . .
C C23C 0.91833(16) 0.4259(2) 0.25620(9) 0.0217(5) Uani d . 1 . .
H H23G 0.9370 0.4069 0.2250 0.026 Uiso calc R 1 . .
H H23H 0.9663 0.4659 0.2770 0.026 Uiso calc R 1 . .
C C24C 0.89963(18) 0.3166(2) 0.28241(10) 0.0253(5) Uani d . 1 . .
H H24G 0.9513 0.2697 0.2877 0.038 Uiso calc R 1 . .
H H24H 0.8521 0.2767 0.2620 0.038 Uiso calc R 1 . .
H H24I 0.8837 0.3347 0.3140 0.038 Uiso calc R 1 . .
Sn Sn1D 0.766802(9) 0.699798(10) 0.695916(5) 0.01476(3) Uani d . 1 . .
N N1D 0.89640(18) 1.1199(2) 0.94227(9) 0.0292(5) Uani d . 1 . .
H H1NG 0.921(2) 1.176(3) 0.9394(12) 0.036(9) Uiso d . 1 . .
N N2D 0.40765(14) 0.16751(19) 0.68114(8) 0.0216(4) Uani d . 1 . .
H H1NH 0.3815(17) 0.174(2) 0.7057(9) 0.017(6) Uiso d . 1 . .
O O1D 0.76113(11) 0.76614(15) 0.76796(6) 0.0199(3) Uani d . 1 . .
O O2D 0.85658(12) 0.85973(17) 0.73252(6) 0.0200(3) Uani d . 1 . .
O O3D 0.69154(10) 0.53911(14) 0.64329(6) 0.0169(3) Uani d . 1 . .
O O4D 0.66745(11) 0.59176(15) 0.71712(6) 0.0179(3) Uani d . 1 . .
C C1D 0.79077(17) 0.9059(2) 0.85288(9) 0.0209(4) Uani d . 1 . .
H H1DA 0.7463 0.8517 0.8500 0.025 Uiso calc R 1 . .
C C2D 0.80864(17) 0.9728(2) 0.89539(9) 0.0226(5) Uani d . 1 . .
H H2DA 0.7760 0.9637 0.9207 0.027 Uiso calc R 1 . .
C C3D 0.87579(17) 1.0541(2) 0.90040(9) 0.0226(5) Uani d . 1 . .
C C4D 0.92355(17) 1.0670(2) 0.86141(9) 0.0213(4) Uani d . 1 . .
H H4DA 0.9686 1.1203 0.8644 0.026 Uiso calc R 1 . .
C C5D 0.90425(16) 1.0012(2) 0.81871(9) 0.0195(4) Uani d . 1 . .
H H5DA 0.9352 1.0121 0.7928 0.023 Uiso calc R 1 . .
C C6D 0.83835(15) 0.9183(2) 0.81423(8) 0.0158(4) Uani d . 1 . .
C C7D 0.81927(15) 0.8471(2) 0.76918(8) 0.0169(4) Uani d . 1 . .
C C8D 0.8455(2) 1.1213(3) 0.98171(10) 0.0338(6) Uani d . 1 . .
H H8DA 0.8700 1.1759 1.0066 0.051 Uiso calc R 1 . .
H H8DB 0.8469 1.0473 0.9967 0.051 Uiso calc R 1 . .
H H8DC 0.7857 1.1414 0.9681 0.051 Uiso calc R 1 . .
C C9D 0.55920(16) 0.3671(2) 0.63677(8) 0.0163(4) Uani d . 1 . .
H H9DA 0.5813 0.3823 0.6078 0.020 Uiso calc R 1 . .
C C10D 0.49843(16) 0.2818(2) 0.63668(8) 0.0173(4) Uani d . 1 . .
H H10D 0.4790 0.2414 0.6074 0.021 Uiso calc R 1 . .
C C11D 0.46515(15) 0.2546(2) 0.67969(8) 0.0166(4) Uani d . 1 . .
C C12D 0.49460(17) 0.3191(2) 0.72343(9) 0.0196(4) Uani d . 1 . .
H H12D 0.4734 0.3029 0.7525 0.024 Uiso calc R 1 . .
C C13D 0.55475(16) 0.4059(2) 0.72311(8) 0.0176(4) Uani d . 1 . .
H H13D 0.5732 0.4479 0.7520 0.021 Uiso calc R 1 . .
C C14D 0.58832(15) 0.4315(2) 0.67989(8) 0.0143(4) Uani d . 1 . .
C C15D 0.65201(14) 0.5241(2) 0.67907(8) 0.0153(4) Uani d . 1 . .
C C16D 0.35988(16) 0.1138(2) 0.63622(10) 0.0258(5) Uani d . 1 . .
H H16J 0.3179 0.0610 0.6451 0.039 Uiso calc R 1 . .
H H16K 0.4005 0.0742 0.6195 0.039 Uiso calc R 1 . .
H H16L 0.3296 0.1707 0.6143 0.039 Uiso calc R 1 . .
C C17D 0.68483(18) 0.8130(2) 0.64780(9) 0.0243(5) Uani d . 1 . .
H H17F 0.7176 0.8430 0.6235 0.029 Uiso calc R 1 . .
H H17G 0.6350 0.7711 0.6297 0.029 Uiso calc R 1 . .
C C18D 0.65087(14) 0.91159(18) 0.67494(8) 0.0184(4) Uani d . 1 . .
H H18G 0.6981 0.9658 0.6847 0.022 Uiso calc R 1 . .
H H18H 0.6331 0.8836 0.7051 0.022 Uiso calc R 1 . .
C C19D 0.57253(16) 0.9719(2) 0.64257(9) 0.0277(5) Uani d . 1 . .
H H19G 0.5281 0.9160 0.6297 0.033 Uiso calc R 1 . .
H H19H 0.5468 1.0244 0.6633 0.033 Uiso calc R 1 . .
C C20D 0.59772(19) 1.0368(2) 0.59901(9) 0.0354(6) Uani d . 1 . .
H H20J 0.5453 1.0598 0.5766 0.053 Uiso calc R 1 . .
H H20K 0.6323 0.9888 0.5816 0.053 Uiso calc R 1 . .
H H20L 0.6314 1.1027 0.6113 0.053 Uiso calc R 1 . .
C C21D 0.87957(15) 0.5952(2) 0.71526(9) 0.0173(4) Uani d . 1 . .
H H21F 0.9028 0.5781 0.6853 0.021 Uiso calc R 1 . .
H H21G 0.9245 0.6367 0.7378 0.021 Uiso calc R 1 . .
C C22D 0.86077(16) 0.4838(2) 0.74013(9) 0.0199(4) Uani d . 1 . .
H H22G 0.8356 0.5007 0.7695 0.024 Uiso calc R 1 . .
H H22H 0.8175 0.4409 0.7171 0.024 Uiso calc R 1 . .
C C23D 0.94273(16) 0.4110(2) 0.75557(9) 0.0205(4) Uani d . 1 . .
H H23E 0.9683 0.3943 0.7263 0.025 Uiso calc R 1 . .
H H23F 0.9859 0.4532 0.7789 0.025 Uiso calc R 1 . .
C C24D 0.92202(19) 0.3005(2) 0.77969(10) 0.0266(5) Uani d . 1 . .
H H24J 0.9748 0.2561 0.7881 0.040 Uiso calc R 1 . .
H H24K 0.8790 0.2587 0.7567 0.040 Uiso calc R 1 . .
H H24L 0.8991 0.3166 0.8095 0.040 Uiso calc R 1 . .

loop_
_atom_site_aniso_label
_atom_site_aniso_U_11
_atom_site_aniso_U_22
_atom_site_aniso_U_33
_atom_site_aniso_U_12
_atom_site_aniso_U_13
_atom_site_aniso_U_23
Sn1A 0.01956(6) 0.01543(6) 0.01708(6) -0.00260(5) 0.00330(5) -0.00235(5)
N1A 0.0289(11) 0.0323(12) 0.0341(11) -0.0020(9) -0.0013(9) -0.0172(10)
N2A 0.0278(10) 0.0237(10) 0.0408(12) -0.0058(8) 0.0177(9) -0.0011(9)
O1A 0.0294(9) 0.0232(9) 0.0237(8) -0.0080(8) 0.0074(7) -0.0035(7)
O2A 0.0250(8) 0.0198(7) 0.0202(7) -0.0088(6) 0.0055(6) -0.0057(6)
O3A 0.0211(7) 0.0194(7) 0.0237(7) -0.0052(6) 0.0057(6) -0.0061(6)
O4A 0.0203(7) 0.0186(8) 0.0222(7) -0.0044(6) 0.0059(5) 0.0006(6)
C1A 0.0287(12) 0.0328(14) 0.0307(12) -0.0101(11) 0.0084(9) -0.0098(10)
C2A 0.0294(12) 0.0350(14) 0.0386(13) -0.0144(12) 0.0061(10) -0.0136(12)
C3A 0.0259(10) 0.0222(10) 0.0263(10) 0.0036(9) -0.0029(8) -0.0092(9)
C4A 0.0236(10) 0.0214(10) 0.0223(9) 0.0001(8) 0.0021(8) -0.0047(8)
C5A 0.0203(9) 0.0196(9) 0.0216(9) -0.0031(8) 0.0001(8) -0.0034(8)
C6A 0.0229(10) 0.0175(9) 0.0196(9) -0.0029(8) -0.0006(8) -0.0026(8)
C7A 0.0228(10) 0.0174(9) 0.0208(9) -0.0030(8) 0.0014(8) -0.0025(8)
C8A 0.0375(14) 0.0373(15) 0.0332(13) 0.0117(12) -0.0015(11) -0.0200(11)
C9A 0.0215(10) 0.0186(9) 0.0223(10) 0.0008(8) 0.0079(8) -0.0021(8)
C10A 0.0267(12) 0.0239(11) 0.0262(10) 0.0001(9) 0.0152(9) -0.0007(8)
C11A 0.0188(10) 0.0155(9) 0.0335(11) 0.0012(8) 0.0107(8) 0.0015(8)
C12A 0.0189(10) 0.0163(9) 0.0234(9) -0.0035(8) 0.0029(8) -0.0011(8)
C13A 0.0190(10) 0.0223(11) 0.0185(9) -0.0016(9) 0.0037(7) 0.0003(8)
C14A 0.0155(9) 0.0144(9) 0.0191(9) 0.0000(8) 0.0037(7) -0.0002(8)
C15A 0.0165(8) 0.0152(9) 0.0170(8) 0.0009(8) 0.0005(7) 0.0006(8)
C16A 0.0216(11) 0.0234(11) 0.0545(16) -0.0070(9) 0.0079(11) -0.0021(11)
C17A 0.0224(11) 0.0202(10) 0.0277(11) -0.0006(9) -0.0015(8) -0.0002(9)
C18A 0.0189(14) 0.0187(15) 0.0257(16) 0.0017(12) 0.0025(12) 0.0070(12)
C19A 0.0214(15) 0.0255(17) 0.0225(15) 0.0005(13) -0.0007(12) 0.0013(13)
C20A 0.034(2) 0.0236(17) 0.043(2) -0.0023(16) -0.0024(17) 0.0124(16)
C18E 0.025(3) 0.029(3) 0.017(2) -0.005(2) -0.001(2) -0.004(2)
C19E 0.031(3) 0.032(3) 0.021(3) 0.004(3) 0.006(2) 0.000(2)
C20E 0.124(10) 0.034(4) 0.045(5) -0.011(5) 0.051(6) -0.007(4)
C21A 0.0314(12) 0.0193(10) 0.0196(9) 0.0054(9) 0.0001(8) -0.0052(8)
C22A 0.0301(12) 0.0229(10) 0.0280(11) 0.0026(9) 0.0097(9) -0.0026(9)
C23A 0.0272(12) 0.0313(13) 0.0515(16) 0.0096(10) -0.0017(11) -0.0131(12)
C24A 0.066(2) 0.0389(16) 0.0269(11) 0.0265(15) -0.0066(12) -0.0031(13)
Sn1B 0.01493(6) 0.01194(6) 0.01787(6) -0.00171(5) 0.00371(5) -0.00083(5)
N1B 0.0307(11) 0.0225(10) 0.0264(10) -0.0025(9) 0.0007(9) -0.0085(9)
N2B 0.0256(9) 0.0184(8) 0.0234(8) -0.0076(7) 0.0109(7) -0.0009(7)
O1B 0.0208(8) 0.0171(8) 0.0238(8) -0.0029(6) 0.0046(6) -0.0023(7)
O2B 0.0223(8) 0.0139(6) 0.0205(7) -0.0052(6) 0.0055(6) -0.0051(6)
O3B 0.0169(7) 0.0139(6) 0.0187(7) -0.0027(6) 0.0059(5) -0.0030(5)
O4B 0.0163(7) 0.0145(7) 0.0192(7) -0.0008(6) 0.0050(5) 0.0024(5)
C1B 0.0178(9) 0.0159(9) 0.0242(9) -0.0016(9) 0.0026(7) -0.0009(9)
C2B 0.0211(10) 0.0158(9) 0.0263(10) -0.0035(9) -0.0002(8) -0.0016(9)
C3B 0.0208(10) 0.0143(9) 0.0232(10) 0.0022(8) -0.0029(8) -0.0019(8)
C4B 0.0206(10) 0.0204(10) 0.0230(10) 0.0009(8) 0.0037(8) -0.0019(8)
C5B 0.0206(10) 0.0154(9) 0.0245(10) -0.0007(8) 0.0038(8) 0.0007(8)
C6B 0.0169(9) 0.0115(8) 0.0229(10) 0.0002(7) 0.0010(8) -0.0016(8)
C7B 0.0163(9) 0.0128(8) 0.0198(9) 0.0009(7) 0.0028(7) 0.0002(7)
C8B 0.0326(13) 0.0311(13) 0.0265(11) 0.0091(11) -0.0026(10) -0.0104(11)
C9B 0.0204(10) 0.0162(9) 0.0159(8) -0.0015(8) 0.0062(8) -0.0010(8)
C10B 0.0216(11) 0.0161(9) 0.0197(9) -0.0021(8) 0.0103(8) 0.0009(8)
C11B 0.0164(9) 0.0105(8) 0.0183(8) -0.0009(7) 0.0042(7) 0.0006(7)
C12B 0.0194(10) 0.0169(9) 0.0164(8) -0.0040(8) 0.0048(7) -0.0006(7)
C13B 0.0175(9) 0.0166(9) 0.0163(8) -0.0037(8) 0.0051(7) -0.0009(8)
C14B 0.0140(9) 0.0123(8) 0.0181(9) 0.0000(7) 0.0040(7) 0.0010(7)
C15B 0.0112(7) 0.0119(8) 0.0184(8) 0.0022(7) 0.0029(6) 0.0027(7)
C16B 0.0223(10) 0.0234(10) 0.0311(11) -0.0095(9) 0.0058(9) -0.0054(9)
C17B 0.0145(9) 0.0163(9) 0.0177(9) -0.0007(7) 0.0024(7) -0.0015(7)
C18B 0.0171(9) 0.0181(10) 0.0174(9) -0.0006(8) 0.0043(7) 0.0019(8)
C19B 0.0179(9) 0.0187(9) 0.0201(9) 0.0019(8) 0.0038(7) 0.0033(8)
C20B 0.0238(11) 0.0212(10) 0.0261(10) 0.0028(9) 0.0061(8) 0.0046(9)
C21B 0.0171(9) 0.0161(9) 0.0247(10) -0.0005(8) 0.0041(8) 0.0012(8)
C22B 0.0190(9) 0.0153(8) 0.0231(9) 0.0010(7) 0.0060(7) 0.0004(7)
C23B 0.0245(10) 0.0175(9) 0.0247(9) 0.0015(9) 0.0045(8) 0.0022(8)
C24B 0.0372(13) 0.0206(10) 0.0293(11) 0.0019(9) 0.0090(9) 0.0061(9)
Sn1C 0.01712(6) 0.01329(6) 0.01889(5) -0.00262(5) 0.00528(5) -0.00213(5)
N1C 0.0252(9) 0.0181(8) 0.0246(9) -0.0066(7) 0.0094(7) 0.0007(7)
N2C 0.0300(11) 0.0250(10) 0.0227(9) -0.0033(9) -0.0023(8) -0.0075(8)
O1C 0.0193(7) 0.0169(7) 0.0183(6) -0.0036(6) 0.0060(5) -0.0042(5)
O2C 0.0189(7) 0.0173(7) 0.0183(7) -0.0036(6) 0.0064(5) 0.0001(6)
O3C 0.0211(8) 0.0206(8) 0.0209(8) -0.0048(7) 0.0053(6) -0.0034(7)
O4C 0.0219(8) 0.0202(7) 0.0229(7) -0.0083(6) 0.0059(6) -0.0060(6)
C1C 0.0218(10) 0.0144(9) 0.0189(9) 0.0016(8) 0.0079(8) -0.0017(7)
C2C 0.0232(11) 0.0168(9) 0.0190(9) -0.0014(8) 0.0105(8) -0.0007(7)
C3C 0.0143(9) 0.0148(9) 0.0243(9) -0.0005(7) 0.0058(7) 0.0033(8)
C4C 0.0219(10) 0.0177(9) 0.0174(9) -0.0033(8) 0.0035(7) -0.0026(8)
C5C 0.0195(9) 0.0156(9) 0.0150(8) -0.0040(8) 0.0040(7) 0.0022(7)
C6C 0.0131(8) 0.0135(8) 0.0169(8) 0.0001(7) 0.0027(7) -0.0002(7)
C7C 0.0137(8) 0.0125(9) 0.0178(8) -0.0004(7) 0.0034(6) -0.0012(7)
C8C 0.0279(12) 0.0300(12) 0.0334(12) -0.0146(10) 0.0013(10) 0.0034(10)
C9C 0.0186(9) 0.0183(10) 0.0224(9) -0.0046(8) 0.0033(7) -0.0017(8)
C10C 0.0226(11) 0.0199(10) 0.0244(10) -0.0057(9) -0.0003(8) -0.0044(9)
C11C 0.0209(10) 0.0164(9) 0.0199(9) 0.0016(8) -0.0024(8) -0.0033(8)
C12C 0.0228(10) 0.0183(9) 0.0195(9) 0.0014(8) 0.0032(8) -0.0034(8)
C13C 0.0166(9) 0.0133(8) 0.0231(9) -0.0014(7) 0.0036(7) -0.0016(7)
C14C 0.0182(9) 0.0131(8) 0.0194(9) -0.0014(7) 0.0006(7) -0.0016(7)
C15C 0.0190(9) 0.0137(8) 0.0208(9) -0.0016(8) 0.0031(7) -0.0032(7)
C16C 0.0327(13) 0.0298(12) 0.0221(10) 0.0061(11) -0.0012(9) -0.0077(10)
C17C 0.0233(10) 0.0148(9) 0.0281(11) 0.0000(8) 0.0019(8) 0.0002(8)
C18C 0.0275(11) 0.0177(9) 0.0275(10) -0.0006(8) 0.0084(8) 0.0007(8)
C19C 0.0336(12) 0.0222(10) 0.0253(10) 0.0040(10) 0.0016(9) 0.0020(9)
C20C 0.0494(17) 0.0286(13) 0.0408(14) 0.0065(12) 0.0121(12) 0.0118(11)
C21C 0.0189(10) 0.0175(9) 0.0194(9) -0.0005(8) 0.0059(7) -0.0009(8)
C22C 0.0189(10) 0.0194(10) 0.0208(9) -0.0020(8) 0.0056(8) 0.0000(8)
C23C 0.0193(10) 0.0242(11) 0.0218(9) -0.0026(9) 0.0042(8) 0.0016(8)
C24C 0.0260(12) 0.0237(11) 0.0256(10) 0.0014(9) 0.0031(9) 0.0056(9)
Sn1D 0.01570(6) 0.01273(6) 0.01571(5) -0.00063(5) 0.00253(5) -0.00088(5)
N1D 0.0342(12) 0.0244(10) 0.0276(10) -0.0052(9) 0.0020(9) -0.0126(9)
N2D 0.0231(9) 0.0174(8) 0.0272(9) -0.0052(7) 0.0121(7) -0.0018(7)
O1D 0.0227(8) 0.0168(7) 0.0200(7) -0.0043(6) 0.0034(6) -0.0048(6)
O2D 0.0234(8) 0.0183(8) 0.0186(7) -0.0013(7) 0.0047(6) -0.0020(6)
O3D 0.0178(6) 0.0150(7) 0.0184(6) -0.0019(6) 0.0047(5) 0.0000(5)
O4D 0.0179(7) 0.0158(7) 0.0202(7) -0.0022(6) 0.0042(6) -0.0041(6)
C1D 0.0212(10) 0.0202(10) 0.0200(9) -0.0033(8) 0.0004(7) -0.0003(8)
C2D 0.0252(11) 0.0236(11) 0.0192(9) -0.0006(9) 0.0050(8) -0.0037(8)
C3D 0.0244(10) 0.0188(10) 0.0222(9) 0.0028(9) -0.0019(8) -0.0058(9)
C4D 0.0214(10) 0.0157(9) 0.0249(10) -0.0036(8) -0.0003(8) -0.0057(8)
C5D 0.0189(9) 0.0167(9) 0.0224(9) -0.0015(8) 0.0028(8) -0.0019(8)
C6D 0.0161(9) 0.0141(9) 0.0163(8) -0.0007(7) 0.0006(7) -0.0023(7)
C7D 0.0169(9) 0.0146(9) 0.0182(9) 0.0011(8) 0.0004(7) -0.0011(8)
C8D 0.0394(15) 0.0362(14) 0.0236(11) 0.0075(12) 0.0000(10) -0.0118(11)
C9D 0.0181(9) 0.0157(9) 0.0155(8) 0.0000(8) 0.0040(7) 0.0001(8)
C10D 0.0198(9) 0.0157(9) 0.0171(8) -0.0015(8) 0.0047(7) -0.0003(7)
C11D 0.0162(9) 0.0125(8) 0.0214(9) 0.0015(7) 0.0046(7) -0.0001(7)
C12D 0.0241(11) 0.0188(10) 0.0180(9) 0.0010(9) 0.0094(8) 0.0018(8)
C13D 0.0194(10) 0.0167(9) 0.0165(9) 0.0014(8) 0.0031(7) -0.0014(8)
C14D 0.0134(9) 0.0137(9) 0.0157(8) 0.0027(7) 0.0023(7) 0.0015(7)
C15D 0.0139(8) 0.0125(8) 0.0191(8) 0.0016(8) 0.0017(7) -0.0004(8)
C16D 0.0203(10) 0.0207(10) 0.0367(12) -0.0052(8) 0.0062(9) -0.0022(9)
C17D 0.0342(13) 0.0194(10) 0.0174(9) 0.0078(9) -0.0002(8) -0.0017(8)
C18D 0.0178(9) 0.0170(8) 0.0214(9) 0.0039(7) 0.0057(7) -0.0043(7)
C19D 0.0235(10) 0.0272(11) 0.0299(11) 0.0095(9) -0.0021(8) -0.0087(9)
C20D 0.0462(15) 0.0286(13) 0.0277(11) 0.0168(12) -0.0035(10) -0.0031(11)
C21D 0.0164(9) 0.0182(10) 0.0178(9) 0.0002(8) 0.0045(7) 0.0010(8)
C22D 0.0192(10) 0.0192(10) 0.0221(10) -0.0021(8) 0.0055(8) 0.0033(8)
C23D 0.0190(10) 0.0195(9) 0.0229(9) 0.0032(8) 0.0033(7) 0.0008(8)
C24D 0.0297(12) 0.0216(10) 0.0280(11) 0.0019(9) 0.0043(9) 0.0043(9)

loop_
_atom_type_symbol
_atom_type_description
_atom_type_scat_dispersion_real
_atom_type_scat_dispersion_imag
_atom_type_scat_source
C C 0.0033 0.0016 'International Tables Vol C Tables 4.2.6.8 and 6.1.1.4'
H H 0.0000 0.0000 'International Tables Vol C Tables 4.2.6.8 and 6.1.1.4'
N N 0.0061 0.0033 'International Tables Vol C Tables 4.2.6.8 and 6.1.1.4'
O O 0.0106 0.0060 'International Tables Vol C Tables 4.2.6.8 and 6.1.1.4'
Sn Sn -0.6537 1.4246 'International Tables Vol C Tables 4.2.6.8 and 6.1.1.4'

loop_
_geom_angle_atom_site_label_1
_geom_angle_atom_site_label_2
_geom_angle_atom_site_label_3
_geom_angle
C21A Sn1A C17A 152.63(10)
C21A Sn1A O2A 102.24(8)
C17A Sn1A O2A 99.76(9)
C21A Sn1A O3A 99.74(9)
C17A Sn1A O3A 100.45(9)
O2A Sn1A O3A 78.49(6)
C21A Sn1A O1A 90.00(8)
C17A Sn1A O1A 88.41(9)
O2A Sn1A O1A 57.11(6)
O3A Sn1A O1A 135.60(6)
C21A Sn1A C7A 97.02(8)
C17A Sn1A C7A 94.38(9)
O2A Sn1A C7A 28.92(7)
O3A Sn1A C7A 107.41(7)
O1A Sn1A C7A 28.19(7)
C3A N1A C8A 123.6(3)
C3A N1A H1AB 118.2
C8A N1A H1AB 118.2
C11A N2A C16A 123.3(2)
C11A N2A H2AB 118.4
C16A N2A H2AB 118.4
C7A O1A Sn1A 85.80(14)
C7A O2A Sn1A 98.38(14)
C15A O3A Sn1A 103.79(13)
C2A C1A C6A 120.3(2)
C2A C1A H1AA 119.9
C6A C1A H1AA 119.9
C1A C2A C3A 121.4(3)
C1A C2A H2AA 119.3
C3A C2A H2AA 119.3
N1A C3A C2A 120.5(3)
N1A C3A C4A 121.3(2)
C2A C3A C4A 118.2(2)
C5A C4A C3A 120.3(2)
C5A C4A H4AA 119.9
C3A C4A H4AA 119.9
C6A C5A C4A 121.0(2)
C6A C5A H5AA 119.5
C4A C5A H5AA 119.5
C5A C6A C1A 118.8(2)
C5A C6A C7A 120.9(2)
C1A C6A C7A 120.3(2)
O1A C7A O2A 118.7(2)
O1A C7A C6A 123.3(2)
O2A C7A C6A 118.0(2)
O1A C7A Sn1A 66.00(13)
O2A C7A Sn1A 52.70(11)
C6A C7A Sn1A 170.69(17)
N1A C8A H8AA 109.5
N1A C8A H8AB 109.5
H8AA C8A H8AB 109.5
N1A C8A H8AC 109.5
H8AA C8A H8AC 109.5
H8AB C8A H8AC 109.5
C10A C9A C14A 120.5(2)
C10A C9A H9AA 119.7
C14A C9A H9AA 119.7
C9A C10A C11A 120.9(2)
C9A C10A H10A 119.6
C11A C10A H10A 119.6
N2A C11A C12A 121.6(2)
N2A C11A C10A 119.8(2)
C12A C11A C10A 118.6(2)
C13A C12A C11A 120.2(2)
C13A C12A H12A 119.9
C11A C12A H12A 119.9
C12A C13A C14A 121.0(2)
C12A C13A H13A 119.5
C14A C13A H13A 119.5
C13A C14A C9A 118.7(2)
C13A C14A C15A 120.6(2)
C9A C14A C15A 120.7(2)
O4A C15A O3A 119.4(2)
O4A C15A C14A 123.1(2)
O3A C15A C14A 117.52(19)
N2A C16A H16A 109.5
N2A C16A H16B 109.5
H16A C16A H16B 109.5
N2A C16A H16C 109.5
H16A C16A H16C 109.5
H16B C16A H16C 109.5
C18E C17A C18A 49.8(3)
C18E C17A Sn1A 120.3(3)
C18A C17A Sn1A 110.95(19)
C18E C17A H17A 130.1
C18A C17A H17A 109.5
Sn1A C17A H17A 109.4
C18E C17A H17B 60.1
C18A C17A H17B 109.4
Sn1A C17A H17B 109.4
H17A C17A H17B 108.1
C18E C17A H17I 107.4
C18A C17A H17I 64.1
Sn1A C17A H17I 107.3
H17A C17A H17I 49.8
H17B C17A H17I 142.2
C18E C17A H17J 107.2
C18A C17A H17J 141.9
Sn1A C17A H17J 107.1
H17A C17A H17J 58.4
H17B C17A H17J 53.5
H17I C17A H17J 106.9
C19A C18A C17A 111.2(3)
C19A C18A H17I 101.8
C19A C18A H18A 109.4
C17A C18A H18A 109.4
H17I C18A H18A 80.2
C19A C18A H18B 109.4
C17A C18A H18B 109.4
H17I C18A H18B 142.1
H18A C18A H18B 108.0
C18A C19A C20A 113.3(3)
C18A C19A H19A 108.9
C20A C19A H19A 108.9
C18A C19A H19B 108.9
C20A C19A H19B 108.9
H19A C19A H19B 107.7
C17A C18E C19E 111.6(4)
C19E C18E H17B 152.2
C17A C18E H18I 109.3
C19E C18E H18I 109.3
H17B C18E H18I 89.2
C17A C18E H18J 109.3
C19E C18E H18J 109.3
H17B C18E H18J 83.0
H18I C18E H18J 108.0
C20E C19E C18E 112.6(6)
C20E C19E H19I 109.1
C18E C19E H19I 109.1
C20E C19E H19J 109.1
C18E C19E H19J 109.1
H19I C19E H19J 107.8
C19E C20E H20M 109.5
C19E C20E H20N 109.5
H20M C20E H20N 109.5
C19E C20E H20O 109.5
H20M C20E H20O 109.5
H20N C20E H20O 109.5
C22A C21A Sn1A 112.58(15)
C22A C21A H21A 109.1
Sn1A C21A H21A 109.1
C22A C21A H21B 109.1
Sn1A C21A H21B 109.1
H21A C21A H21B 107.8
C21A C22A C23A 113.4(2)
C21A C22A H22A 108.9
C23A C22A H22A 108.9
C21A C22A H22B 108.9
C23A C22A H22B 108.9
H22A C22A H22B 107.7
C24A C23A C22A 114.1(2)
C24A C23A H23A 108.7
C22A C23A H23A 108.7
C24A C23A H23B 108.7
C22A C23A H23B 108.7
H23A C23A H23B 107.6
C23A C24A H24A 109.5
C23A C24A H24B 109.5
H24A C24A H24B 109.5
C23A C24A H24C 109.5
H24A C24A H24C 109.5
H24B C24A H24C 109.5
C21B Sn1B C17B 155.44(9)
C21B Sn1B O2B 100.39(8)
C17B Sn1B O2B 99.57(8)
C21B Sn1B O3B 98.44(8)
C17B Sn1B O3B 98.86(8)
O2B Sn1B O3B 80.39(6)
C21B Sn1B O1B 90.16(8)
C17B Sn1B O1B 88.68(8)
O2B Sn1B O1B 57.34(6)
O3B Sn1B O1B 137.72(6)
C21B Sn1B O4B 87.47(8)
C17B Sn1B O4B 88.21(7)
O2B Sn1B O4B 135.61(6)
O3B Sn1B O4B 55.22(6)
O1B Sn1B O4B 167.04(5)
C21B Sn1B C7B 95.87(8)
C17B Sn1B C7B 94.74(8)
O2B Sn1B C7B 28.83(6)
O3B Sn1B C7B 109.22(7)
O1B Sn1B C7B 28.51(6)
O4B Sn1B C7B 164.44(6)
C3B N1B C8B 123.4(3)
C3B N1B H1NC 119(2)
C8B N1B H1NC 118(2)
C11B N2B C16B 123.3(2)
C11B N2B H1ND 117.0(19)
C16B N2B H1ND 119.1(19)
C7B O1B Sn1B 85.78(14)
C7B O2B Sn1B 97.98(13)
C15B O3B Sn1B 101.30(13)
C15B O4B Sn1B 85.21(14)
C2B C1B C6B 120.7(2)
C2B C1B H1BA 119.7
C6B C1B H1BA 119.7
C1B C2B C3B 120.5(2)
C1B C2B H2BA 119.7
C3B C2B H2BA 119.7
N1B C3B C4B 122.1(2)
N1B C3B C2B 119.4(2)
C4B C3B C2B 118.5(2)
C5B C4B C3B 120.2(2)
C5B C4B H4BA 119.9
C3B C4B H4BA 119.9
C6B C5B C4B 121.0(2)
C6B C5B H5BA 119.5
C4B C5B H5BA 119.5
C5B C6B C1B 119.0(2)
C5B C6B C7B 120.6(2)
C1B C6B C7B 120.4(2)
O1B C7B O2B 118.9(2)
O1B C7B C6B 122.0(2)
O2B C7B C6B 119.1(2)
O1B C7B Sn1B 65.72(13)
O2B C7B Sn1B 53.19(11)
C6B C7B Sn1B 172.28(17)
N1B C8B H8BA 109.5
N1B C8B H8BB 109.5
H8BA C8B H8BB 109.5
N1B C8B H8BC 109.5
H8BA C8B H8BC 109.5
H8BB C8B H8BC 109.5
C10B C9B C14B 120.7(2)
C10B C9B H9BA 119.6
C14B C9B H9BA 119.6
C9B C10B C11B 121.0(2)
C9B C10B H10B 119.5
C11B C10B H10B 119.5
N2B C11B C12B 121.7(2)
N2B C11B C10B 120.0(2)
C12B C11B C10B 118.3(2)
C13B C12B C11B 120.4(2)
C13B C12B H12B 119.8
C11B C12B H12B 119.8
C12B C13B C14B 121.2(2)
C12B C13B H13B 119.4
C14B C13B H13B 119.4
C13B C14B C9B 118.4(2)
C13B C14B C15B 120.0(2)
C9B C14B C15B 121.7(2)
O4B C15B O3B 118.0(2)
O4B C15B C14B 122.6(2)
O3B C15B C14B 119.34(18)
N2B C16B H16D 109.5
N2B C16B H16E 109.5
H16D C16B H16E 109.5
N2B C16B H16F 109.5
H16D C16B H16F 109.5
H16E C16B H16F 109.5
C18B C17B Sn1B 113.72(15)
C18B C17B H17C 108.8
Sn1B C17B H17C 108.8
C18B C17B H17D 108.8
Sn1B C17B H17D 108.8
H17C C17B H17D 107.7
C19B C18B C17B 112.31(19)
C19B C18B H18C 109.1
C17B C18B H18C 109.1
C19B C18B H18D 109.1
C17B C18B H18D 109.1
H18C C18B H18D 107.9
C18B C19B C20B 111.9(2)
C18B C19B H19C 109.2
C20B C19B H19C 109.2
C18B C19B H19D 109.2
C20B C19B H19D 109.2
H19C C19B H19D 107.9
C19B C20B H20D 109.5
C19B C20B H20E 109.5
H20D C20B H20E 109.5
C19B C20B H20F 109.5
H20D C20B H20F 109.5
H20E C20B H20F 109.5
C22B C21B Sn1B 118.39(15)
C22B C21B H21C 107.7
Sn1B C21B H21C 107.7
C22B C21B H21H 107.7
Sn1B C21B H21H 107.7
H21C C21B H21H 107.1
C21B C22B C23B 111.73(17)
C21B C22B H22C 109.3
C23B C22B H22C 109.3
C21B C22B H22D 109.3
C23B C22B H22D 109.3
H22C C22B H22D 107.9
C24B C23B C22B 112.96(19)
C24B C23B H23C 109.0
C22B C23B H23C 109.0
C24B C23B H23D 109.0
C22B C23B H23D 109.0
H23C C23B H23D 107.8
C23B C24B H24D 109.5
C23B C24B H24E 109.5
H24D C24B H24E 109.5
C23B C24B H24F 109.5
H24D C24B H24F 109.5
H24E C24B H24F 109.5
C21C Sn1C C17C 157.58(9)
C21C Sn1C O4C 98.36(8)
C17C Sn1C O4C 100.35(9)
C21C Sn1C O1C 98.34(8)
C17C Sn1C O1C 97.07(8)
O4C Sn1C O1C 79.72(6)
C21C Sn1C O3C 89.19(8)
C17C Sn1C O3C 90.50(8)
O4C Sn1C O3C 57.47(6)
O1C Sn1C O3C 137.19(6)
C21C Sn1C C15C 94.05(8)
C17C Sn1C C15C 96.26(8)
O4C Sn1C C15C 29.16(6)
O1C Sn1C C15C 108.88(6)
O3C Sn1C C15C 28.32(6)
C3C N1C C8C 123.7(2)
C3C N1C H1NE 111(2)
C8C N1C H1NE 121(2)
C11C N2C C16C 123.7(2)
C11C N2C H1NF 113(2)
C16C N2C H1NF 120(2)
C7C O1C Sn1C 102.48(12)
C15C O3C Sn1C 86.73(13)
C15C O4C Sn1C 97.16(13)
C2C C1C C6C 120.8(2)
C2C C1C H1CA 119.6
C6C C1C H1CA 119.6
C1C C2C C3C 121.2(2)
C1C C2C H2CA 119.4
C3C C2C H2CA 119.4
N1C C3C C2C 119.9(2)
N1C C3C C4C 122.3(2)
C2C C3C C4C 117.8(2)
C5C C4C C3C 120.7(2)
C5C C4C H4CA 119.6
C3C C4C H4CA 119.6
C4C C5C C6C 121.2(2)
C4C C5C H5CA 119.4
C6C C5C H5CA 119.4
C5C C6C C1C 118.2(2)
C5C C6C C7C 120.53(19)
C1C C6C C7C 121.2(2)
O2C C7C O1C 119.2(2)
O2C C7C C6C 122.65(19)
O1C C7C C6C 118.18(18)
N1C C8C H8CA 109.5
N1C C8C H8CB 109.5
H8CA C8C H8CB 109.5
N1C C8C H8CC 109.5
H8CA C8C H8CC 109.5
H8CB C8C H8CC 109.5
C10C C9C C14C 120.3(2)
C10C C9C H9CA 119.8
C14C C9C H9CA 119.8
C9C C10C C11C 120.6(2)
C9C C10C H10C 119.7
C11C C10C H10C 119.7
N2C C11C C12C 121.6(2)
N2C C11C C10C 119.6(2)
C12C C11C C10C 118.8(2)
C13C C12C C11C 119.7(2)
C13C C12C H12C 120.2
C11C C12C H12C 120.2
C14C C13C C12C 121.4(2)
C14C C13C H13C 119.3
C12C C13C H13C 119.3
C13C C14C C9C 119.1(2)
C13C C14C C15C 121.2(2)
C9C C14C C15C 119.7(2)
O3C C15C O4C 118.6(2)
O3C C15C C14C 123.1(2)
O4C C15C C14C 118.2(2)
O3C C15C Sn1C 64.95(12)
O4C C15C Sn1C 53.69(11)
C14C C15C Sn1C 171.90(16)
N2C C16C H16G 109.5
N2C C16C H16H 109.5
H16G C16C H16H 109.5
N2C C16C H16I 109.5
H16G C16C H16I 109.5
H16H C16C H16I 109.5
C18C C17C Sn1C 118.86(16)
C18C C17C H17E 107.6
Sn1C C17C H17E 107.6
C18C C17C H17H 107.6
Sn1C C17C H17H 107.6
H17E C17C H17H 107.0
C19C C18C C17C 111.7(2)
C19C C18C H18E 109.3
C17C C18C H18E 109.3
C19C C18C H18F 109.3
C17C C18C H18F 109.3
H18E C18C H18F 107.9
C18C C19C C20C 113.4(2)
C18C C19C H19E 108.9
C20C C19C H19E 108.9
C18C C19C H19F 108.9
C20C C19C H19F 108.9
H19E C19C H19F 107.7
C19C C20C H20G 109.5
C19C C20C H20H 109.5
H20G C20C H20H 109.5
C19C C20C H20I 109.5
H20G C20C H20I 109.5
H20H C20C H20I 109.5
C22C C21C Sn1C 113.89(15)
C22C C21C H21D 108.8
Sn1C C21C H21D 108.8
C22C C21C H21E 108.8
Sn1C C21C H21E 108.8
H21D C21C H21E 107.7
C23C C22C C21C 112.4(2)
C23C C22C H22E 109.1
C21C C22C H22E 109.1
C23C C22C H22F 109.1
C21C C22C H22F 109.1
H22E C22C H22F 107.8
C24C C23C C22C 112.6(2)
C24C C23C H23G 109.1
C22C C23C H23G 109.1
C24C C23C H23H 109.1
C22C C23C H23H 109.1
H23G C23C H23H 107.8
C23C C24C H24G 109.5
C23C C24C H24H 109.5
H24G C24C H24H 109.5
C23C C24C H24I 109.5
H24G C24C H24I 109.5
H24H C24C H24I 109.5
C17D Sn1D C21D 152.92(10)
C17D Sn1D O1D 102.60(8)
C21D Sn1D O1D 98.89(8)
C17D Sn1D O4D 99.36(9)
C21D Sn1D O4D 100.57(8)
O1D Sn1D O4D 79.58(6)
C17D Sn1D O2D 89.87(8)
C21D Sn1D O2D 88.12(8)
O1D Sn1D O2D 57.05(6)
O4D Sn1D O2D 136.62(6)
C17D Sn1D O3D 87.68(8)
C21D Sn1D O3D 88.73(8)
O1D Sn1D O3D 134.91(6)
O4D Sn1D O3D 55.36(5)
O2D Sn1D O3D 168.02(5)
C17D Sn1D C7D 96.85(8)
C21D Sn1D C7D 93.93(8)
O1D Sn1D C7D 29.10(7)
O4D Sn1D C7D 108.67(7)
O2D Sn1D C7D 27.95(6)
O3D Sn1D C7D 164.00(6)
C3D N1D C8D 123.5(3)
C3D N1D H1NG 116(2)
C8D N1D H1NG 114(2)
C11D N2D C16D 122.5(2)
C11D N2D H1NH 111.3(19)
C16D N2D H1NH 117.5(18)
C7D O1D Sn1D 98.52(13)
C7D O2D Sn1D 85.60(15)
C15D O3D Sn1D 84.50(14)
C15D O4D Sn1D 100.73(13)
C2D C1D C6D 121.2(2)
C2D C1D H1DA 119.4
C6D C1D H1DA 119.4
C1D C2D C3D 120.1(2)
C1D C2D H2DA 119.9
C3D C2D H2DA 119.9
N1D C3D C2D 121.7(2)
N1D C3D C4D 119.6(2)
C2D C3D C4D 118.8(2)
C5D C4D C3D 120.7(2)
C5D C4D H4DA 119.6
C3D C4D H4DA 119.6
C4D C5D C6D 120.4(2)
C4D C5D H5DA 119.8
C6D C5D H5DA 119.8
C1D C6D C5D 118.8(2)
C1D C6D C7D 121.0(2)
C5D C6D C7D 120.2(2)
O2D C7D O1D 118.8(2)
O2D C7D C6D 123.1(2)
O1D C7D C6D 118.0(2)
O2D C7D Sn1D 66.45(13)
O1D C7D Sn1D 52.38(11)
C6D C7D Sn1D 170.42(17)
N1D C8D H8DA 109.5
N1D C8D H8DB 109.5
H8DA C8D H8DB 109.5
N1D C8D H8DC 109.5
H8DA C8D H8DC 109.5
H8DB C8D H8DC 109.5
C10D C9D C14D 120.8(2)
C10D C9D H9DA 119.6
C14D C9D H9DA 119.6
C9D C10D C11D 121.4(2)
C9D C10D H10D 119.3
C11D C10D H10D 119.3
N2D C11D C10D 122.5(2)
N2D C11D C12D 119.4(2)
C10D C11D C12D 118.0(2)
C13D C12D C11D 120.3(2)
C13D C12D H12D 119.8
C11D C12D H12D 119.8
C12D C13D C14D 121.1(2)
C12D C13D H13D 119.5
C14D C13D H13D 119.5
C9D C14D C13D 118.4(2)
C9D C14D C15D 120.1(2)
C13D C14D C15D 121.5(2)
O3D C15D O4D 119.4(2)
O3D C15D C14D 122.6(2)
O4D C15D C14D 118.07(19)
N2D C16D H16J 109.5
N2D C16D H16K 109.5
H16J C16D H16K 109.5
N2D C16D H16L 109.5
H16J C16D H16L 109.5
H16K C16D H16L 109.5
C18D C17D Sn1D 113.62(15)
C18D C17D H17F 108.8
Sn1D C17D H17F 108.8
C18D C17D H17G 108.8
Sn1D C17D H17G 108.8
H17F C17D H17G 107.7
C17D C18D C19D 112.37(19)
C17D C18D H18G 109.1
C19D C18D H18G 109.1
C17D C18D H18H 109.1
C19D C18D H18H 109.1
H18G C18D H18H 107.9
C20D C19D C18D 113.2(2)
C20D C19D H19G 108.9
C18D C19D H19G 108.9
C20D C19D H19H 108.9
C18D C19D H19H 108.9
H19G C19D H19H 107.8
C19D C20D H20J 109.5
C19D C20D H20K 109.5
H20J C20D H20K 109.5
C19D C20D H20L 109.5
H20J C20D H20L 109.5
H20K C20D H20L 109.5
C22D C21D Sn1D 113.27(15)
C22D C21D H21F 108.9
Sn1D C21D H21F 108.9
C22D C21D H21G 108.9
Sn1D C21D H21G 108.9
H21F C21D H21G 107.7
C23D C22D C21D 112.9(2)
C23D C22D H22G 109.0
C21D C22D H22G 109.0
C23D C22D H22H 109.0
C21D C22D H22H 109.0
H22G C22D H22H 107.8
C24D C23D C22D 111.8(2)
C24D C23D H23E 109.2
C22D C23D H23E 109.2
C24D C23D H23F 109.2
C22D C23D H23F 109.2
H23E C23D H23F 107.9
C23D C24D H24J 109.5
C23D C24D H24K 109.5
H24J C24D H24K 109.5
C23D C24D H24L 109.5
H24J C24D H24L 109.5
H24K C24D H24L 109.5

loop_
_geom_bond_atom_site_label_1
_geom_bond_atom_site_label_2
_geom_bond_distance
Sn1A C21A 2.115(2)
Sn1A C17A 2.126(3)
Sn1A O2A 2.1320(16)
Sn1A O3A 2.1329(17)
Sn1A O1A 2.4288(19)
N1A C3A 1.366(3)
N1A C8A 1.430(4)
N1A H1AB 0.8600
N2A C11A 1.366(3)
N2A C16A 1.437(4)
N2A H2AB 0.8600
O1A C7A 1.256(3)
O2A C7A 1.296(3)
O3A C15A 1.303(3)
O4A C15A 1.251(3)
C1A C2A 1.379(4)
C1A C6A 1.397(4)
C1A H1AA 0.9300
C2A C3A 1.395(4)
C2A H2AA 0.9300
C3A C4A 1.400(4)
C4A C5A 1.391(3)
C4A H4AA 0.9300
C5A C6A 1.386(3)
C5A H5AA 0.9300
C6A C7A 1.469(3)
C8A H8AA 0.9600
C8A H8AB 0.9600
C8A H8AC 0.9600
C9A C10A 1.378(4)
C9A C14A 1.402(3)
C9A H9AA 0.9300
C10A C11A 1.403(4)
C10A H10A 0.9300
C11A C12A 1.400(3)
C12A C13A 1.388(4)
C12A H12A 0.9300
C13A C14A 1.394(3)
C13A H13A 0.9300
C14A C15A 1.472(3)
C16A H16A 0.9600
C16A H16B 0.9600
C16A H16C 0.9600
C17A C18E 1.435(6)
C17A C18A 1.572(5)
C17A H17A 0.9601
C17A H17B 0.9600
C17A H17I 0.9599
C17A H17J 0.9599
C18A C19A 1.510(5)
C18A H18A 0.9700
C18A H18B 0.9700
C19A C20A 1.527(6)
C19A H19A 0.9700
C19A H19B 0.9700
C20A H20A 0.9600
C20A H20B 0.9600
C20A H20C 0.9600
C18E C19E 1.528(9)
C18E H17B 1.2682
C18E H18I 0.9700
C18E H18J 0.9700
C19E C20E 1.512(11)
C19E H19I 0.9700
C19E H19J 0.9700
C20E H20M 0.9600
C20E H20N 0.9600
C20E H20O 0.9600
C21A C22A 1.526(4)
C21A H21A 0.9700
C21A H21B 0.9700
C22A C23A 1.532(4)
C22A H22A 0.9700
C22A H22B 0.9700
C23A C24A 1.515(4)
C23A H23A 0.9700
C23A H23B 0.9700
C24A H24A 0.9600
C24A H24B 0.9600
C24A H24C 0.9600
Sn1B C21B 2.119(2)
Sn1B C17B 2.131(2)
Sn1B O2B 2.1390(16)
Sn1B O3B 2.1534(16)
Sn1B O1B 2.4182(19)
Sn1B O4B 2.5288(17)
N1B C3B 1.362(3)
N1B C8B 1.449(4)
N1B H1NC 0.84(3)
N2B C11B 1.356(3)
N2B C16B 1.441(3)
N2B H1ND 0.84(3)
O1B C7B 1.266(3)
O2B C7B 1.288(3)
O3B C15B 1.305(3)
O4B C15B 1.256(2)
C1B C2B 1.379(3)
C1B C6B 1.403(3)
C1B H1BA 0.9300
C2B C3B 1.410(4)
C2B H2BA 0.9300
C3B C4B 1.405(4)
C4B C5B 1.390(3)
C4B H4BA 0.9300
C5B C6B 1.385(3)
C5B H5BA 0.9300
C6B C7B 1.473(3)
C8B H8BA 0.9600
C8B H8BB 0.9600
C8B H8BC 0.9600
C9B C10B 1.372(3)
C9B C14B 1.410(3)
C9B H9BA 0.9300
C10B C11B 1.414(3)
C10B H10B 0.9300
C11B C12B 1.404(3)
C12B C13B 1.388(3)
C12B H12B 0.9300
C13B C14B 1.399(3)
C13B H13B 0.9300
C14B C15B 1.462(3)
C16B H16D 0.9600
C16B H16E 0.9600
C16B H16F 0.9600
C17B C18B 1.528(4)
C17B H17C 0.9700
C17B H17D 0.9700
C18B C19B 1.520(4)
C18B H18C 0.9700
C18B H18D 0.9700
C19B C20B 1.533(4)
C19B H19C 0.9700
C19B H19D 0.9700
C20B H20D 0.9600
C20B H20E 0.9600
C20B H20F 0.9600
C21B C22B 1.523(3)
C21B H21C 0.9700
C21B H21H 0.9700
C22B C23B 1.531(3)
C22B H22C 0.9700
C22B H22D 0.9700
C23B C24B 1.522(3)
C23B H23C 0.9700
C23B H23D 0.9700
C24B H24D 0.9600
C24B H24E 0.9600
C24B H24F 0.9600
Sn1C C21C 2.123(2)
Sn1C C17C 2.129(2)
Sn1C O4C 2.1467(16)
Sn1C O1C 2.1505(16)
Sn1C O3C 2.3986(18)
N1C C3C 1.358(3)
N1C C8C 1.446(3)
N1C H1NE 0.79(3)
N2C C11C 1.370(3)
N2C C16C 1.434(4)
N2C H1NF 0.77(3)
O1C C7C 1.295(3)
O2C C7C 1.250(2)
O3C C15C 1.256(3)
O4C C15C 1.298(3)
C1C C2C 1.372(3)
C1C C6C 1.405(3)
C1C H1CA 0.9300
C2C C3C 1.408(3)
C2C H2CA 0.9300
C3C C4C 1.411(3)
C4C C5C 1.375(3)
C4C H4CA 0.9300
C5C C6C 1.399(3)
C5C H5CA 0.9300
C6C C7C 1.472(3)
C8C H8CA 0.9600
C8C H8CB 0.9600
C8C H8CC 0.9600
C9C C10C 1.379(3)
C9C C14C 1.401(3)
C9C H9CA 0.9300
C10C C11C 1.413(3)
C10C H10C 0.9300
C11C C12C 1.401(3)
C12C C13C 1.392(3)
C12C H12C 0.9300
C13C C14C 1.385(3)
C13C H13C 0.9300
C14C C15C 1.473(3)
C16C H16G 0.9600
C16C H16H 0.9600
C16C H16I 0.9600
C17C C18C 1.521(3)
C17C H17E 0.9700
C17C H17H 0.9700
C18C C19C 1.517(3)
C18C H18E 0.9700
C18C H18F 0.9700
C19C C20C 1.524(4)
C19C H19E 0.9700
C19C H19F 0.9700
C20C H20G 0.9600
C20C H20H 0.9600
C20C H20I 0.9600
C21C C22C 1.537(3)
C21C H21D 0.9700
C21C H21E 0.9700
C22C C23C 1.526(4)
C22C H22E 0.9700
C22C H22F 0.9700
C23C C24C 1.524(4)
C23C H23G 0.9700
C23C H23H 0.9700
C24C H24G 0.9600
C24C H24H 0.9600
C24C H24I 0.9600
Sn1D C17D 2.119(2)
Sn1D C21D 2.120(2)
Sn1D O1D 2.1266(16)
Sn1D O4D 2.1514(17)
Sn1D O2D 2.4412(19)
Sn1D O3D 2.5252(17)
N1D C3D 1.366(3)
N1D C8D 1.441(4)
N1D H1NG 0.77(4)
N2D C11D 1.362(3)
N2D C16D 1.453(3)
N2D H1NH 0.84(3)
O1D C7D 1.306(3)
O2D C7D 1.248(3)
O3D C15D 1.252(3)
O4D C15D 1.294(3)
C1D C2D 1.386(3)
C1D C6D 1.396(3)
C1D H1DA 0.9300
C2D C3D 1.400(4)
C2D H2DA 0.9300
C3D C4D 1.406(4)
C4D C5D 1.383(3)
C4D H4DA 0.9300
C5D C6D 1.400(3)
C5D H5DA 0.9300
C6D C7D 1.470(3)
C8D H8DA 0.9600
C8D H8DB 0.9600
C8D H8DC 0.9600
C9D C10D 1.375(3)
C9D C14D 1.400(3)
C9D H9DA 0.9300
C10D C11D 1.398(3)
C10D H10D 0.9300
C11D C12D 1.415(3)
C12D C13D 1.382(4)
C12D H12D 0.9300
C13D C14D 1.401(3)
C13D H13D 0.9300
C14D C15D 1.472(3)
C16D H16J 0.9600
C16D H16K 0.9600
C16D H16L 0.9600
C17D C18D 1.520(3)
C17D H17F 0.9700
C17D H17G 0.9700
C18D C19D 1.535(3)
C18D H18G 0.9700
C18D H18H 0.9700
C19D C20D 1.519(4)
C19D H19G 0.9700
C19D H19H 0.9700
C20D H20J 0.9600
C20D H20K 0.9600
C20D H20L 0.9600
C21D C22D 1.528(3)
C21D H21F 0.9700
C21D H21G 0.9700
C22D C23D 1.523(3)
C22D H22G 0.9700
C22D H22H 0.9700
C23D C24D 1.518(4)
C23D H23E 0.9700
C23D H23F 0.9700
C24D H24J 0.9600
C24D H24K 0.9600
C24D H24L 0.9600

loop_
_geom_hbond_atom_site_label_D
_geom_hbond_atom_site_label_H
_geom_hbond_atom_site_label_A
_geom_hbond_site_symmetry_A
_geom_hbond_distance_DH
_geom_hbond_distance_HA
_geom_hbond_distance_DA
_geom_hbond_angle_DHA
_geom_hbond_publ_flag
N2A H2AB O3A 2_755 0.86 2.3105 3.146(3) 164 y
N2B H1ND O3B 2_756 0.84(3) 2.13(3) 2.967(3) 174(2) y
N1C H1NE O4D 2_646 0.78(3) 2.32(3) 3.046(3) 155(3) y
N2D H1NH O1C 2_646 0.84(3) 2.20(2) 2.970(3) 152(2) y
N2D H1NH O4C 2_646 0.84(3) 2.45(3) 3.103(3) 134(2) y
C8B H8BC Cg1 1_555 0.96 2.9078 3.750(3) 147 y

loop_
_geom_torsion_atom_site_label_1
_geom_torsion_atom_site_label_2
_geom_torsion_atom_site_label_3
_geom_torsion_atom_site_label_4
_geom_torsion
C21A Sn1A O1A C7A -104.99(16)
C17A Sn1A O1A C7A 102.34(16)
O2A Sn1A O1A C7A -0.36(14)
O3A Sn1A O1A C7A -1.01(19)
C21A Sn1A O2A C7A 82.29(16)
C17A Sn1A O2A C7A -81.32(16)
O3A Sn1A O2A C7A 179.89(16)
O1A Sn1A O2A C7A 0.35(14)
C21A Sn1A O3A C15A -84.75(15)
C17A Sn1A O3A C15A 76.66(16)
O2A Sn1A O3A C15A 174.61(15)
O1A Sn1A O3A C15A 175.16(13)
C7A Sn1A O3A C15A 174.66(14)
C6A C1A C2A C3A 0.1(5)
C8A N1A C3A C2A -178.2(3)
C8A N1A C3A C4A 2.0(4)
C1A C2A C3A N1A -179.3(3)
C1A C2A C3A C4A 0.5(5)
N1A C3A C4A C5A 178.8(2)
C2A C3A C4A C5A -1.1(4)
C3A C4A C5A C6A 1.0(4)
C4A C5A C6A C1A -0.3(4)
C4A C5A C6A C7A -179.9(2)
C2A C1A C6A C5A -0.3(4)
C2A C1A C6A C7A 179.3(3)
Sn1A O1A C7A O2A 0.6(2)
Sn1A O1A C7A C6A -179.6(2)
Sn1A O2A C7A O1A -0.7(3)
Sn1A O2A C7A C6A 179.52(19)
C5A C6A C7A O1A -175.1(2)
C1A C6A C7A O1A 5.3(4)
C5A C6A C7A O2A 4.7(4)
C1A C6A C7A O2A -174.9(2)
C21A Sn1A C7A O1A 76.72(16)
C17A Sn1A C7A O1A -78.35(16)
O2A Sn1A C7A O1A 179.4(2)
O3A Sn1A C7A O1A 179.26(14)
C21A Sn1A C7A O2A -102.65(16)
C17A Sn1A C7A O2A 102.28(16)
O3A Sn1A C7A O2A -0.11(16)
O1A Sn1A C7A O2A -179.4(2)
C14A C9A C10A C11A 1.6(4)
C16A N2A C11A C12A 14.4(4)
C16A N2A C11A C10A -166.8(3)
C9A C10A C11A N2A 179.8(3)
C9A C10A C11A C12A -1.4(4)
N2A C11A C12A C13A 178.4(3)
C10A C11A C12A C13A -0.4(4)
C11A C12A C13A C14A 2.0(4)
C12A C13A C14A C9A -1.8(4)
C12A C13A C14A C15A 178.4(2)
C10A C9A C14A C13A 0.0(4)
C10A C9A C14A C15A 179.8(2)
Sn1A O3A C15A O4A 5.5(2)
Sn1A O3A C15A C14A -174.05(17)
C13A C14A C15A O4A 9.6(4)
C9A C14A C15A O4A -170.2(2)
C13A C14A C15A O3A -170.9(2)
C9A C14A C15A O3A 9.4(3)
C21A Sn1A C17A C18E -159.5(3)
O2A Sn1A C17A C18E -16.4(3)
O3A Sn1A C17A C18E 63.6(3)
O1A Sn1A C17A C18E -72.6(3)
C7A Sn1A C17A C18E -45.1(3)
C21A Sn1A C17A C18A 145.7(2)
O2A Sn1A C17A C18A -71.2(2)
O3A Sn1A C17A C18A 8.8(2)
O1A Sn1A C17A C18A -127.4(2)
C7A Sn1A C17A C18A -99.8(2)
C18E C17A C18A C19A 66.5(4)
Sn1A C17A C18A C19A 179.1(2)
C17A C18A C19A C20A 176.5(3)
C18A C17A C18E C19E 14.8(4)
Sn1A C17A C18E C19E -78.0(5)
C17A C18E C19E C20E -71.2(8)
C17A Sn1A C21A C22A 145.9(2)
O2A Sn1A C21A C22A 3.11(19)
O3A Sn1A C21A C22A -77.10(18)
O1A Sn1A C21A C22A 59.36(18)
C7A Sn1A C21A C22A 31.98(19)
Sn1A C21A C22A C23A 163.91(18)
C21A C22A C23A C24A 66.3(3)
C21B Sn1B O1B C7B -102.08(15)
C17B Sn1B O1B C7B 102.45(15)
O2B Sn1B O1B C7B 0.19(13)
O3B Sn1B O1B C7B 0.70(19)
O4B Sn1B O1B C7B 178.6(2)
C21B Sn1B O2B C7B 83.26(15)
C17B Sn1B O2B C7B -82.38(15)
O3B Sn1B O2B C7B -179.84(15)
O1B Sn1B O2B C7B -0.19(13)
O4B Sn1B O2B C7B -179.67(12)
C21B Sn1B O3B C15B -83.73(15)
C17B Sn1B O3B C15B 78.77(14)
O2B Sn1B O3B C15B 177.07(14)
O1B Sn1B O3B C15B 176.63(12)
O4B Sn1B O3B C15B -2.79(12)
C7B Sn1B O3B C15B 176.98(13)
C21B Sn1B O4B C15B 104.95(14)
C17B Sn1B O4B C15B -99.23(14)
O2B Sn1B O4B C15B 2.66(17)
O3B Sn1B O4B C15B 2.86(12)
O1B Sn1B O4B C15B -175.4(2)
C7B Sn1B O4B C15B 2.1(3)
C6B C1B C2B C3B -0.1(4)
C8B N1B C3B C4B 3.2(4)
C8B N1B C3B C2B -176.2(3)
C1B C2B C3B N1B 179.9(2)
C1B C2B C3B C4B 0.4(4)
N1B C3B C4B C5B -179.5(2)
C2B C3B C4B C5B 0.0(4)
C3B C4B C5B C6B -0.7(4)
C4B C5B C6B C1B 1.0(4)
C4B C5B C6B C7B 179.9(2)
C2B C1B C6B C5B -0.6(4)
C2B C1B C6B C7B -179.5(2)
Sn1B O1B C7B O2B -0.3(2)
Sn1B O1B C7B C6B 179.6(2)
Sn1B O2B C7B O1B 0.3(2)
Sn1B O2B C7B C6B -179.57(18)
C5B C6B C7B O1B -175.0(2)
C1B C6B C7B O1B 3.9(4)
C5B C6B C7B O2B 4.9(3)
C1B C6B C7B O2B -176.2(2)
C21B Sn1B C7B O1B 79.43(15)
C17B Sn1B C7B O1B -78.40(15)
O2B Sn1B C7B O1B -179.7(2)
O3B Sn1B C7B O1B -179.50(13)
O4B Sn1B C7B O1B -178.81(19)
C21B Sn1B C7B O2B -100.91(15)
C17B Sn1B C7B O2B 101.27(15)
O3B Sn1B C7B O2B 0.17(16)
O1B Sn1B C7B O2B 179.7(2)
O4B Sn1B C7B O2B 0.9(3)
C14B C9B C10B C11B -0.4(4)
C16B N2B C11B C12B 9.0(4)
C16B N2B C11B C10B -172.9(2)
C9B C10B C11B N2B -178.4(2)
C9B C10B C11B C12B -0.2(4)
N2B C11B C12B C13B 178.6(2)
C10B C11B C12B C13B 0.4(4)
C11B C12B C13B C14B 0.0(4)
C12B C13B C14B C9B -0.6(4)
C12B C13B C14B C15B 179.4(2)
C10B C9B C14B C13B 0.8(4)
C10B C9B C14B C15B -179.2(2)
Sn1B O4B C15B O3B -4.39(19)
Sn1B O4B C15B C14B 174.2(2)
Sn1B O3B C15B O4B 5.2(2)
Sn1B O3B C15B C14B -173.44(17)
C13B C14B C15B O4B 3.9(3)
C9B C14B C15B O4B -176.1(2)
C13B C14B C15B O3B -177.5(2)
C9B C14B C15B O3B 2.5(3)
C21B Sn1B C17B C18B 138.2(2)
O2B Sn1B C17B C18B -77.79(17)
O3B Sn1B C17B C18B 3.87(17)
O1B Sn1B C17B C18B -134.32(16)
O4B Sn1B C17B C18B 58.25(16)
C7B Sn1B C17B C18B -106.44(16)
Sn1B C17B C18B C19B -178.24(16)
C17B C18B C19B C20B -178.0(2)
C17B Sn1B C21B C22B 49.8(3)
O2B Sn1B C21B C22B -94.09(18)
O3B Sn1B C21B C22B -175.79(17)
O1B Sn1B C21B C22B -37.34(18)
O4B Sn1B C21B C22B 129.92(18)
C7B Sn1B C21B C22B -65.32(18)
Sn1B C21B C22B C23B 176.83(15)
C21B C22B C23B C24B 177.7(2)
C21C Sn1C O1C C7C -78.75(14)
C17C Sn1C O1C C7C 84.92(14)
O4C Sn1C O1C C7C -175.79(14)
O3C Sn1C O1C C7C -176.64(12)
C15C Sn1C O1C C7C -175.96(13)
C21C Sn1C O3C C15C -100.08(15)
C17C Sn1C O3C C15C 102.34(15)
O4C Sn1C O3C C15C 0.37(13)
O1C Sn1C O3C C15C 1.35(18)
C21C Sn1C O4C C15C 83.29(15)
C17C Sn1C O4C C15C -84.28(15)
O1C Sn1C O4C C15C -179.68(15)
O3C Sn1C O4C C15C -0.36(13)
C6C C1C C2C C3C -0.8(4)
C8C N1C C3C C2C 173.8(3)
C8C N1C C3C C4C -8.8(4)
C1C C2C C3C N1C 179.1(2)
C1C C2C C3C C4C 1.5(4)
N1C C3C C4C C5C -178.3(2)
C2C C3C C4C C5C -0.7(4)
C3C C4C C5C C6C -0.8(4)
C4C C5C C6C C1C 1.5(4)
C4C C5C C6C C7C 179.6(2)
C2C C1C C6C C5C -0.7(4)
C2C C1C C6C C7C -178.8(2)
Sn1C O1C C7C O2C -7.4(2)
Sn1C O1C C7C C6C 171.81(16)
C5C C6C C7C O2C -4.6(3)
C1C C6C C7C O2C 173.4(2)
C5C C6C C7C O1C 176.2(2)
C1C C6C C7C O1C -5.8(3)
C14C C9C C10C C11C -0.6(4)
C16C N2C C11C C12C -2.9(4)
C16C N2C C11C C10C 176.8(2)
C9C C10C C11C N2C -179.4(2)
C9C C10C C11C C12C 0.2(4)
N2C C11C C12C C13C 179.3(2)
C10C C11C C12C C13C -0.4(3)
C11C C12C C13C C14C 0.9(3)
C12C C13C C14C C9C -1.2(3)
C12C C13C C14C C15C -179.7(2)
C10C C9C C14C C13C 1.1(4)
C10C C9C C14C C15C 179.6(2)
Sn1C O3C C15C O4C -0.6(2)
Sn1C O3C C15C C14C 179.7(2)
Sn1C O4C C15C O3C 0.7(2)
Sn1C O4C C15C C14C -179.57(17)
C13C C14C C15C O3C 173.8(2)
C9C C14C C15C O3C -4.7(4)
C13C C14C C15C O4C -6.0(3)
C9C C14C C15C O4C 175.5(2)
C21C Sn1C C15C O3C 80.72(15)
C17C Sn1C C15C O3C -79.33(15)
O4C Sn1C C15C O3C -179.4(2)
O1C Sn1C C15C O3C -179.03(13)
C21C Sn1C C15C O4C -99.91(15)
C17C Sn1C C15C O4C 100.03(15)
O1C Sn1C C15C O4C 0.34(15)
O3C Sn1C C15C O4C 179.4(2)
C21C Sn1C C17C C18C -49.9(3)
O4C Sn1C C17C C18C 96.15(19)
O1C Sn1C C17C C18C 176.93(18)
O3C Sn1C C17C C18C 39.17(19)
C15C Sn1C C17C C18C 66.96(19)
Sn1C C17C C18C C19C -176.28(17)
C17C C18C C19C C20C -177.3(2)
C17C Sn1C C21C C22C -136.9(2)
O4C Sn1C C21C C22C 76.80(17)
O1C Sn1C C21C C22C -3.95(17)
O3C Sn1C C21C C22C 133.74(16)
C15C Sn1C C21C C22C 105.82(16)
Sn1C C21C C22C C23C 177.99(16)
C21C C22C C23C C24C 176.2(2)
C17D Sn1D O1D C7D -81.36(16)
C21D Sn1D O1D C7D 82.05(15)
O4D Sn1D O1D C7D -178.74(15)
O2D Sn1D O1D C7D 0.15(13)
O3D Sn1D O1D C7D 179.18(12)
C17D Sn1D O2D C7D 104.99(15)
C21D Sn1D O2D C7D -102.02(15)
O1D Sn1D O2D C7D -0.16(13)
O4D Sn1D O2D C7D 1.42(18)
O3D Sn1D O2D C7D -176.8(2)
C17D Sn1D O3D C15D -104.21(15)
C21D Sn1D O3D C15D 102.63(14)
O1D Sn1D O3D C15D 1.32(17)
O4D Sn1D O3D C15D -1.16(13)
O2D Sn1D O3D C15D 177.4(3)
C7D Sn1D O3D C15D 2.8(3)
C17D Sn1D O4D C15D 81.72(15)
C21D Sn1D O4D C15D -79.87(15)
O1D Sn1D O4D C15D -177.08(15)
O2D Sn1D O4D C15D -178.43(13)
O3D Sn1D O4D C15D 1.14(12)
C7D Sn1D O4D C15D -177.72(13)
C6D C1D C2D C3D -0.5(4)
C8D N1D C3D C2D -7.4(4)
C8D N1D C3D C4D 173.3(3)
C1D C2D C3D N1D -178.6(3)
C1D C2D C3D C4D 0.7(4)
N1D C3D C4D C5D 179.7(3)
C2D C3D C4D C5D 0.4(4)
C3D C4D C5D C6D -1.8(4)
C2D C1D C6D C5D -0.9(4)
C2D C1D C6D C7D 180.0(2)
C4D C5D C6D C1D 2.0(4)
C4D C5D C6D C7D -178.8(2)
Sn1D O2D C7D O1D 0.2(2)
Sn1D O2D C7D C6D 179.5(2)
Sn1D O1D C7D O2D -0.3(2)
Sn1D O1D C7D C6D -179.58(17)
C1D C6D C7D O2D 175.7(2)
C5D C6D C7D O2D -3.5(4)
C1D C6D C7D O1D -5.1(3)
C5D C6D C7D O1D 175.8(2)
C17D Sn1D C7D O2D -76.64(16)
C21D Sn1D C7D O2D 78.48(15)
O1D Sn1D C7D O2D 179.7(2)
O4D Sn1D C7D O2D -178.97(13)
O3D Sn1D C7D O2D 177.63(19)
C17D Sn1D C7D O1D 103.64(15)
C21D Sn1D C7D O1D -101.24(15)
O4D Sn1D C7D O1D 1.31(16)
O2D Sn1D C7D O1D -179.7(2)
O3D Sn1D C7D O1D -2.1(3)
C14D C9D C10D C11D -1.5(4)
C16D N2D C11D C10D -15.3(4)
C16D N2D C11D C12D 166.3(2)
C9D C10D C11D N2D -177.2(2)
C9D C10D C11D C12D 1.2(4)
N2D C11D C12D C13D 178.3(2)
C10D C11D C12D C13D -0.2(4)
C11D C12D C13D C14D -0.5(4)
C10D C9D C14D C13D 0.8(4)
C10D C9D C14D C15D -178.7(2)
C12D C13D C14D C9D 0.2(4)
C12D C13D C14D C15D 179.7(2)
Sn1D O3D C15D O4D 1.8(2)
Sn1D O3D C15D C14D -177.9(2)
Sn1D O4D C15D O3D -2.2(2)
Sn1D O4D C15D C14D 177.53(17)
C9D C14D C15D O3D -10.2(3)
C13D C14D C15D O3D 170.4(2)
C9D C14D C15D O4D 170.1(2)
C13D C14D C15D O4D -9.3(3)
C21D Sn1D C17D C18D -137.4(2)
O1D Sn1D C17D C18D 4.26(19)
O4D Sn1D C17D C18D 85.58(18)
O2D Sn1D C17D C18D -51.83(18)
O3D Sn1D C17D C18D 139.90(18)
C7D Sn1D C17D C18D -24.70(19)
Sn1D C17D C18D C19D -163.65(16)
C17D C18D C19D C20D -69.0(3)
C17D Sn1D C21D C22D -140.3(2)
O1D Sn1D C21D C22D 77.46(17)
O4D Sn1D C21D C22D -3.50(18)
O2D Sn1D C21D C22D 133.69(16)
O3D Sn1D C21D C22D -57.88(17)
C7D Sn1D C21D C22D 106.33(17)
Sn1D C21D C22D C23D -177.97(16)
C21D C22D C23D C24D -179.4(2)
